data_7025403
loop_
_publ_author_name
'Vasudevan, Suni'
'Smith, Jayden A.'
'Wojdyla, Michal'
'DiTrapani, A.'
'Kruger, P. E.'
'McCabe, Thomas'
'Fletcher, Nicholas C.'
'Quinn, Susan J.'
'Kelly, John M.'

_publ_section_title
;
 Substituted dipyridophenazine complexes of Cr(III): synthesis,
 enantiomeric resolution and binding interactions with calf thymus DNA.
;
_journal_issue 16
_journal_name_full 'Dalton transactions (Cambridge, England : 2003)'
_journal_page_first 3990
_journal_page_last 3998
_journal_paper_doi 10.1039/c000150c
_journal_volume 39
_journal_year 2010
_chemical_formula_sum 'C45 H24 Cr F11 N8 O9 S3'
_chemical_formula_weight 1177.90
_chemical_name_systematic
;
?
;
_space_group_IT_number 2
_symmetry_cell_setting triclinic
_symmetry_space_group_name_Hall '-P 1'
_symmetry_space_group_name_H-M 'P -1'
_atom_sites_solution_hydrogens geom
_atom_sites_solution_primary direct
_atom_sites_solution_secondary difmap
_audit_creation_method SHELXL-97
_cell_angle_alpha 73.745(7)
_cell_angle_beta 74.983(8)
_cell_angle_gamma 67.915(8)
_cell_formula_units_Z 2
_cell_length_a 10.2634(14)
_cell_length_b 13.262(2)
_cell_length_c 19.284(3)
_cell_measurement_temperature 118(2)
_cell_volume 2299.8(6)
_computing_cell_refinement Crystalclear
_computing_data_collection Crystalclear
_computing_data_reduction Crystalclear
_computing_molecular_graphics 'Crystalstructure and Shelxtl'
_computing_publication_material Shelxtl
_computing_structure_refinement 'SHELXL-97 (Sheldrick, 1997)'
_computing_structure_solution 'SHELXS-97 (Sheldrick, 1990)'
_diffrn_ambient_temperature 118(2)
_diffrn_measured_fraction_theta_full 0.0000
_diffrn_measured_fraction_theta_max 0.901
_diffrn_measurement_device_type 'Rigaku Saturn 724'
_diffrn_measurement_method 'omega and phi scans'
_diffrn_radiation_monochromator graphite
_diffrn_radiation_source 'fine-focus sealed tube'
_diffrn_radiation_type MoK\a
_diffrn_radiation_wavelength 0.71075
_diffrn_reflns_av_R_equivalents 0.0227
_diffrn_reflns_av_sigmaI/netI 0.0339
_diffrn_reflns_limit_h_max 11
_diffrn_reflns_limit_h_min -12
_diffrn_reflns_limit_k_max 15
_diffrn_reflns_limit_k_min -15
_diffrn_reflns_limit_l_max 22
_diffrn_reflns_limit_l_min -22
_diffrn_reflns_number 18396
_diffrn_reflns_theta_full 99999.00
_diffrn_reflns_theta_max 25.00
_diffrn_reflns_theta_min 1.12
_exptl_absorpt_coefficient_mu 0.498
_exptl_absorpt_correction_T_max 0.9246
_exptl_absorpt_correction_T_min 0.8257
_exptl_absorpt_correction_type multi-scan
_exptl_absorpt_process_details 'Blessing, Acta Cryst. (1995) A51 33-38.'
_exptl_crystal_colour Colourless
_exptl_crystal_density_diffrn 1.701
_exptl_crystal_density_method 'not measured'
_exptl_crystal_description Prism
_exptl_crystal_F_000 1186
_exptl_crystal_size_max 0.40
_exptl_crystal_size_mid 0.20
_exptl_crystal_size_min 0.16
_refine_diff_density_max 1.116
_refine_diff_density_min -0.441
_refine_diff_density_rms 0.091
_refine_ls_extinction_method none
_refine_ls_goodness_of_fit_ref 1.024
_refine_ls_hydrogen_treatment constr
_refine_ls_matrix_type full
_refine_ls_number_parameters 695
_refine_ls_number_reflns 7288
_refine_ls_number_restraints 0
_refine_ls_restrained_S_all 1.024
_refine_ls_R_factor_all 0.0549
_refine_ls_R_factor_gt 0.0475
_refine_ls_shift/su_max 0.012
_refine_ls_shift/su_mean 0.003
_refine_ls_structure_factor_coef Fsqd
_refine_ls_weighting_details 'calc w=1/[\s^2^(Fo^2^)+(0.1322P)^2^+1.0069P] where P=(Fo^2^+2Fc^2^)/3'
_refine_ls_weighting_scheme calc
_refine_ls_wR_factor_gt 0.1508
_refine_ls_wR_factor_ref 0.1769
_reflns_number_gt 6379
_reflns_number_total 7288
_reflns_threshold_expression >2sigma(I)
_cod_data_source_file c000150c.txt
_cod_data_source_block shelxl
_cod_depositor_comments
;
The following automatic conversions were performed:

'_symmetry_cell_setting' value 'Triclinic' changed to 'triclinic'
according to /home/saulius/struct/CIF-dictionaries/cif_core.dic
dictionary named 'cif_core.dic' version 2.4.2 from 2011-04-26.

Automatic conversion script
Id: cif_fix_values 1891 2012-01-12 08:04:46Z andrius 
;
_cod_original_sg_symbol_H-M P-1
_cod_database_code 7025403

loop_
_symmetry_equiv_pos_as_xyz
'x, y, z'
'-x, -y, -z'

loop_
_atom_site_label
_atom_site_type_symbol
_atom_site_fract_x
_atom_site_fract_y
_atom_site_fract_z
_atom_site_U_iso_or_equiv
_atom_site_adp_type
_atom_site_occupancy
_atom_site_symmetry_multiplicity
_atom_site_calc_flag
_atom_site_refinement_flags
Cr1 Cr 0.24797(5) 0.80341(4) 0.29933(3) 0.01829(18) Uani 1 1 d .
S2 S 0.01850(9) 0.27664(6) 0.20655(4) 0.0249(2) Uani 1 1 d .
S3 S 0.41154(10) 0.32401(7) 0.48888(5) 0.0289(2) Uani 1 1 d .
S4 S 0.18445(9) 0.12771(7) 0.84438(5) 0.0296(2) Uani 1 1 d .
F1 F 0.6462(3) 1.4549(2) -0.10844(12) 0.0481(6) Uani 1 1 d .
F2 F 0.7648(3) 1.4477(2) 0.00044(13) 0.0487(6) Uani 1 1 d .
F3 F -0.0079(3) 0.1857(2) 0.95769(14) 0.0763(10) Uani 1 1 d .
F4 F -0.0331(3) 0.3097(2) 0.86043(14) 0.0632(8) Uani 1 1 d .
F5 F 0.1354(4) 0.2792(3) 0.9187(2) 0.0860(11) Uani 1 1 d .
F6 F 0.1340(3) 0.4086(3) 0.49584(19) 0.0784(9) Uani 1 1 d .
F7 F 0.2386(3) 0.2889(3) 0.42713(13) 0.0653(8) Uani 1 1 d .
F8 F 0.2098(3) 0.2343(2) 0.54443(13) 0.0550(7) Uani 1 1 d .
F9 F 0.1252(3) 0.3175(3) 0.06714(13) 0.0624(8) Uani 1 1 d .
F10 F -0.0157(3) 0.4610(2) 0.10871(15) 0.0654(8) Uani 1 1 d .
F11 F 0.1983(3) 0.3805(3) 0.13402(15) 0.0656(8) Uani 1 1 d .
O1 O 0.2572(3) 0.1889(2) 0.78396(17) 0.0485(7) Uani 1 1 d .
O2 O 0.0880(3) 0.0906(2) 0.82305(16) 0.0434(7) Uani 1 1 d .
O3 O 0.2697(3) 0.0473(2) 0.89564(15) 0.0516(8) Uani 1 1 d .
O4 O 0.4241(3) 0.4133(2) 0.42795(14) 0.0407(7) Uani 1 1 d .
O5 O 0.5096(3) 0.2158(2) 0.48015(14) 0.0428(7) Uani 1 1 d .
O6 O 0.3923(3) 0.3474(2) 0.56064(14) 0.0372(6) Uani 1 1 d .
O7 O -0.0331(3) 0.3447(2) 0.26081(13) 0.0374(6) Uani 1 1 d .
O8 O 0.1396(3) 0.1804(2) 0.22116(16) 0.0459(7) Uani 1 1 d .
O9 O -0.0944(3) 0.2586(2) 0.18524(15) 0.0423(7) Uani 1 1 d .
N1 N 0.4462(3) 1.1797(2) 0.03795(14) 0.0266(6) Uani 1 1 d .
N2 N 0.5561(3) 1.1837(2) 0.15792(14) 0.0258(6) Uani 1 1 d .
N3 N 0.2713(3) 0.8866(2) 0.19223(14) 0.0212(6) Uani 1 1 d .
N4 N 0.3672(3) 0.8956(2) 0.30389(13) 0.0202(6) Uani 1 1 d .
N5 N 0.4222(3) 0.6695(2) 0.27562(14) 0.0216(6) Uani 1 1 d .
N6 N 0.2180(3) 0.7462(2) 0.41104(15) 0.0230(6) Uani 1 1 d .
N7 N 0.1454(3) 0.6987(2) 0.29475(14) 0.0203(6) Uani 1 1 d .
N8 N 0.0583(3) 0.9236(2) 0.32871(15) 0.0243(6) Uani 1 1 d .
C1 C -0.1549(4) 1.0796(3) 0.3151(2) 0.0396(10) Uani 1 1 d .
H1 H -0.2118 1.1386 0.2833 0.047 Uiso 1 1 calc R
C2 C -0.0250(4) 1.0088(3) 0.2860(2) 0.0297(8) Uani 1 1 d .
H2 H 0.0056 1.0211 0.2343 0.036 Uiso 1 1 calc R
C3 C -0.2005(4) 1.0650(3) 0.3883(3) 0.0413(10) Uani 1 1 d .
H3 H -0.2890 1.1137 0.4080 0.050 Uiso 1 1 calc R
C4 C -0.1165(4) 0.9772(3) 0.4356(2) 0.0360(9) Uani 1 1 d .
C5 C -0.1547(5) 0.9550(4) 0.5133(2) 0.0466(11) Uani 1 1 d .
H5 H -0.2403 1.0027 0.5361 0.056 Uiso 1 1 calc R
C6 C -0.0710(5) 0.8670(4) 0.5554(2) 0.0454(11) Uani 1 1 d .
H6 H -0.0984 0.8550 0.6072 0.054 Uiso 1 1 calc R
C7 C 0.0581(4) 0.7914(3) 0.52361(19) 0.0355(9) Uani 1 1 d .
C8 C 0.0990(4) 0.8136(3) 0.44699(18) 0.0270(8) Uani 1 1 d .
C9 C 0.0118(4) 0.9075(3) 0.40259(19) 0.0272(8) Uani 1 1 d .
C10 C 0.2972(4) 0.6536(3) 0.45013(18) 0.0287(8) Uani 1 1 d .
H10 H 0.3787 0.6052 0.4252 0.034 Uiso 1 1 calc R
C11 C 0.2635(5) 0.6257(3) 0.5269(2) 0.0390(9) Uani 1 1 d .
H11 H 0.3219 0.5596 0.5535 0.047 Uiso 1 1 calc R
C12 C 0.1463(5) 0.6943(4) 0.5631(2) 0.0422(10) Uani 1 1 d .
H12 H 0.1240 0.6767 0.6151 0.051 Uiso 1 1 calc R
C13 C 0.5599(4) 0.6590(3) 0.2642(2) 0.0306(8) Uani 1 1 d .
H13 H 0.5859 0.7189 0.2675 0.037 Uiso 1 1 calc R
C14 C 0.6675(4) 0.5619(3) 0.2476(2) 0.0354(9) Uani 1 1 d .
H14 H 0.7648 0.5573 0.2385 0.042 Uiso 1 1 calc R
C15 C 0.6330(4) 0.4740(3) 0.2442(2) 0.0325(8) Uani 1 1 d .
H15 H 0.7059 0.4078 0.2333 0.039 Uiso 1 1 calc R
C16 C 0.4881(4) 0.4821(3) 0.25708(17) 0.0245(7) Uani 1 1 d .
C17 C 0.4403(4) 0.3941(3) 0.25625(18) 0.0296(8) Uani 1 1 d .
H17 H 0.5083 0.3258 0.2457 0.036 Uiso 1 1 calc R
C18 C 0.2979(4) 0.4070(3) 0.27046(18) 0.0325(8) Uani 1 1 d .
H18 H 0.2682 0.3473 0.2704 0.039 Uiso 1 1 calc R
C19 C 0.1942(4) 0.5086(3) 0.28527(17) 0.0254(7) Uani 1 1 d .
C20 C 0.2382(3) 0.5970(3) 0.28375(16) 0.0216(7) Uani 1 1 d .
C21 C 0.3869(4) 0.5827(3) 0.27139(16) 0.0233(7) Uani 1 1 d .
C22 C 0.0442(4) 0.5274(3) 0.30341(18) 0.0298(8) Uani 1 1 d .
H22 H 0.0085 0.4695 0.3065 0.036 Uiso 1 1 calc R
C23 C -0.0477(4) 0.6280(3) 0.31636(19) 0.0317(8) Uani 1 1 d .
H23 H -0.1475 0.6403 0.3294 0.038 Uiso 1 1 calc R
C24 C 0.0060(3) 0.7129(3) 0.31025(17) 0.0243(7) Uani 1 1 d .
H24 H -0.0594 0.7837 0.3174 0.029 Uiso 1 1 calc R
C25 C 0.2224(3) 0.8780(3) 0.13665(18) 0.0249(7) Uani 1 1 d .
H25 H 0.1774 0.8240 0.1447 0.030 Uiso 1 1 calc R
C26 C 0.2362(4) 0.9467(3) 0.06729(18) 0.0297(8) Uani 1 1 d .
H26 H 0.1999 0.9392 0.0291 0.036 Uiso 1 1 calc R
C27 C 0.3015(4) 1.0243(3) 0.05437(18) 0.0268(7) Uani 1 1 d .
H27 H 0.3107 1.0711 0.0073 0.032 Uiso 1 1 calc R
C28 C 0.3554(3) 1.0343(3) 0.11144(17) 0.0238(7) Uani 1 1 d .
C29 C 0.3369(3) 0.9641(2) 0.17940(16) 0.0200(6) Uani 1 1 d .
C30 C 0.3901(3) 0.9683(2) 0.24056(16) 0.0199(6) Uani 1 1 d .
C31 C 0.4219(3) 0.8912(3) 0.36108(17) 0.0233(7) Uani 1 1 d .
H31 H 0.4104 0.8380 0.4049 0.028 Uiso 1 1 calc R
C32 C 0.4950(4) 0.9624(3) 0.35803(17) 0.0252(7) Uani 1 1 d .
H32 H 0.5318 0.9581 0.3996 0.030 Uiso 1 1 calc R
C33 C 0.5140(4) 1.0392(3) 0.29457(17) 0.0266(7) Uani 1 1 d .
H33 H 0.5626 1.0888 0.2922 0.032 Uiso 1 1 calc R
C34 C 0.4608(3) 1.0431(3) 0.23379(17) 0.0216(7) Uani 1 1 d .
C35 C 0.4824(4) 1.1174(3) 0.16335(17) 0.0240(7) Uani 1 1 d .
C36 C 0.4286(3) 1.1138(3) 0.10275(17) 0.0234(7) Uani 1 1 d .
C37 C 0.5192(4) 1.2487(3) 0.03160(18) 0.0285(8) Uani 1 1 d .
C38 C 0.5771(4) 1.2494(3) 0.09072(17) 0.0273(7) Uani 1 1 d .
C39 C 0.5407(4) 1.3216(3) -0.03741(19) 0.0334(8) Uani 1 1 d .
H39 H 0.4998 1.3249 -0.0772 0.040 Uiso 1 1 calc R
C40 C 0.6215(4) 1.3862(3) -0.0443(2) 0.0360(9) Uani 1 1 d .
C41 C 0.6833(4) 1.3833(3) 0.0132(2) 0.0358(9) Uani 1 1 d .
C42 C 0.6633(4) 1.3176(3) 0.0801(2) 0.0335(8) Uani 1 1 d .
H42 H 0.7052 1.3168 0.1188 0.040 Uiso 1 1 calc R
C43 C 0.0658(5) 0.2313(3) 0.8979(2) 0.0470(11) Uani 1 1 d .
C44 C 0.2401(5) 0.3139(4) 0.4886(2) 0.0439(10) Uani 1 1 d .
C45 C 0.0835(4) 0.3655(3) 0.1248(2) 0.0391(9) Uani 1 1 d .

loop_
_atom_site_aniso_label
_atom_site_aniso_U_11
_atom_site_aniso_U_22
_atom_site_aniso_U_33
_atom_site_aniso_U_23
_atom_site_aniso_U_13
_atom_site_aniso_U_12
Cr1 0.0188(3) 0.0166(3) 0.0192(3) -0.0038(2) 0.0007(2) -0.0080(2)
S2 0.0283(5) 0.0203(4) 0.0256(4) -0.0061(3) -0.0014(3) -0.0088(4)
S3 0.0323(5) 0.0312(5) 0.0243(4) -0.0021(3) -0.0033(4) -0.0152(4)
S4 0.0301(5) 0.0313(5) 0.0269(4) -0.0082(4) -0.0045(4) -0.0082(4)
F1 0.0639(16) 0.0481(14) 0.0307(12) 0.0114(10) -0.0027(11) -0.0343(13)
F2 0.0628(16) 0.0511(14) 0.0421(13) 0.0045(11) -0.0028(11) -0.0438(13)
F3 0.084(2) 0.0673(19) 0.0374(15) -0.0158(13) 0.0121(14) 0.0078(16)
F4 0.0714(19) 0.0475(15) 0.0497(15) -0.0151(12) -0.0153(14) 0.0108(14)
F5 0.099(3) 0.072(2) 0.110(3) -0.059(2) -0.043(2) -0.0075(19)
F6 0.0421(16) 0.085(2) 0.092(2) -0.0102(18) -0.0171(16) -0.0045(16)
F7 0.091(2) 0.101(2) 0.0356(13) -0.0019(13) -0.0143(13) -0.0739(19)
F8 0.0707(17) 0.0768(18) 0.0336(12) -0.0030(12) 0.0036(11) -0.0559(15)
F9 0.0648(17) 0.085(2) 0.0255(12) -0.0179(12) 0.0056(11) -0.0154(15)
F10 0.0727(19) 0.0377(14) 0.0512(16) 0.0134(11) 0.0014(13) -0.0041(13)
F11 0.0671(18) 0.093(2) 0.0512(16) 0.0075(14) -0.0067(13) -0.0601(17)
O1 0.0381(16) 0.0478(17) 0.0584(19) -0.0043(14) 0.0013(14) -0.0238(14)
O2 0.0354(15) 0.0538(17) 0.0508(17) -0.0208(14) -0.0014(13) -0.0222(14)
O3 0.0579(19) 0.0482(17) 0.0344(15) -0.0152(13) -0.0180(14) 0.0098(15)
O4 0.0552(18) 0.0416(15) 0.0309(14) 0.0057(11) -0.0119(12) -0.0286(14)
O5 0.0432(16) 0.0366(15) 0.0320(14) -0.0067(11) -0.0007(12) 0.0011(13)
O6 0.0464(16) 0.0420(15) 0.0291(13) -0.0081(11) -0.0079(11) -0.0194(13)
O7 0.0506(17) 0.0333(14) 0.0270(13) -0.0111(11) 0.0022(11) -0.0146(13)
O8 0.0346(15) 0.0344(15) 0.0513(17) -0.0023(13) -0.0043(13) 0.0013(12)
O9 0.0463(17) 0.0409(15) 0.0480(16) -0.0074(13) -0.0146(13) -0.0201(13)
N1 0.0321(16) 0.0233(14) 0.0207(14) -0.0039(11) 0.0009(12) -0.0091(13)
N2 0.0319(16) 0.0233(14) 0.0226(14) -0.0057(11) 0.0047(12) -0.0151(13)
N3 0.0183(13) 0.0219(13) 0.0229(13) -0.0055(11) -0.0013(11) -0.0068(11)
N4 0.0231(14) 0.0202(13) 0.0173(13) -0.0038(10) 0.0001(11) -0.0096(11)
N5 0.0203(14) 0.0191(13) 0.0246(14) -0.0052(11) -0.0007(11) -0.0072(11)
N6 0.0256(15) 0.0221(13) 0.0245(14) -0.0051(11) -0.0009(11) -0.0135(12)
N7 0.0205(14) 0.0227(13) 0.0187(13) -0.0040(10) -0.0014(11) -0.0096(11)
N8 0.0236(15) 0.0237(14) 0.0288(14) -0.0066(11) 0.0005(12) -0.0137(12)
C1 0.0242(19) 0.0192(17) 0.068(3) -0.0092(17) 0.0002(19) -0.0039(15)
C2 0.0253(18) 0.0267(18) 0.040(2) -0.0054(15) -0.0041(15) -0.0135(15)
C3 0.0247(19) 0.030(2) 0.070(3) -0.0255(19) 0.0077(19) -0.0087(16)
C4 0.031(2) 0.032(2) 0.050(2) -0.0246(17) 0.0132(17) -0.0186(17)
C5 0.042(2) 0.053(3) 0.053(3) -0.036(2) 0.022(2) -0.026(2)
C6 0.055(3) 0.066(3) 0.034(2) -0.030(2) 0.0208(19) -0.045(2)
C7 0.046(2) 0.050(2) 0.0250(18) -0.0137(16) 0.0073(16) -0.037(2)
C8 0.0339(19) 0.0315(18) 0.0249(16) -0.0091(14) 0.0022(14) -0.0234(16)
C9 0.0264(18) 0.0298(18) 0.0324(18) -0.0141(14) 0.0051(14) -0.0181(15)
C10 0.037(2) 0.0252(17) 0.0289(18) 0.0001(14) -0.0094(15) -0.0167(16)
C11 0.057(3) 0.043(2) 0.0279(19) 0.0076(16) -0.0131(18) -0.035(2)
C12 0.066(3) 0.058(3) 0.0210(17) -0.0031(17) 0.0005(18) -0.049(2)
C13 0.0230(18) 0.0275(18) 0.041(2) -0.0098(15) -0.0016(15) -0.0087(15)
C14 0.0179(17) 0.034(2) 0.049(2) -0.0138(17) -0.0021(16) -0.0010(16)
C15 0.0281(19) 0.0272(18) 0.0360(19) -0.0104(15) -0.0049(16) 0.0003(15)
C16 0.0273(18) 0.0193(15) 0.0212(15) -0.0054(12) -0.0019(13) -0.0019(14)
C17 0.042(2) 0.0192(16) 0.0247(17) -0.0053(13) -0.0054(15) -0.0066(15)
C18 0.056(2) 0.0232(17) 0.0238(17) -0.0025(13) -0.0069(16) -0.0211(17)
C19 0.038(2) 0.0205(16) 0.0203(15) -0.0010(12) -0.0062(14) -0.0143(15)
C20 0.0286(18) 0.0249(16) 0.0135(14) -0.0013(12) -0.0031(12) -0.0135(14)
C21 0.0307(18) 0.0219(16) 0.0162(14) -0.0010(12) 0.0000(13) -0.0123(14)
C22 0.038(2) 0.0318(19) 0.0286(17) -0.0021(14) -0.0071(15) -0.0234(17)
C23 0.031(2) 0.041(2) 0.0280(18) -0.0017(15) -0.0045(15) -0.0213(17)
C24 0.0221(17) 0.0292(17) 0.0237(16) -0.0052(13) -0.0029(13) -0.0115(14)
C25 0.0251(18) 0.0271(17) 0.0255(16) -0.0068(13) -0.0050(14) -0.0105(14)
C26 0.037(2) 0.0322(18) 0.0222(17) -0.0069(14) -0.0040(15) -0.0134(16)
C27 0.0265(18) 0.0306(18) 0.0204(16) -0.0026(13) -0.0034(13) -0.0083(15)
C28 0.0270(18) 0.0246(16) 0.0183(15) -0.0058(13) 0.0016(13) -0.0094(14)
C29 0.0201(16) 0.0165(15) 0.0214(15) -0.0054(12) 0.0002(12) -0.0052(13)
C30 0.0198(16) 0.0163(14) 0.0200(15) -0.0050(12) 0.0013(12) -0.0042(13)
C31 0.0271(18) 0.0219(16) 0.0209(15) -0.0030(12) -0.0007(13) -0.0112(14)
C32 0.0318(19) 0.0279(17) 0.0214(16) -0.0050(13) -0.0051(14) -0.0155(15)
C33 0.0331(19) 0.0297(17) 0.0230(16) -0.0041(13) -0.0028(14) -0.0193(15)
C34 0.0219(17) 0.0204(15) 0.0207(15) -0.0041(12) 0.0019(13) -0.0088(13)
C35 0.0282(18) 0.0203(15) 0.0219(16) -0.0054(13) 0.0038(13) -0.0106(14)
C36 0.0245(17) 0.0213(15) 0.0191(15) -0.0035(12) 0.0033(13) -0.0065(14)
C37 0.0302(19) 0.0238(16) 0.0264(17) -0.0006(13) 0.0050(14) -0.0129(15)
C38 0.035(2) 0.0208(16) 0.0211(16) -0.0027(13) 0.0040(14) -0.0102(15)
C39 0.039(2) 0.035(2) 0.0218(17) 0.0018(15) -0.0034(15) -0.0145(17)
C40 0.045(2) 0.0310(19) 0.0288(19) 0.0043(15) 0.0035(16) -0.0229(18)
C41 0.045(2) 0.0319(19) 0.0323(19) -0.0034(15) 0.0061(17) -0.0247(18)
C42 0.045(2) 0.0276(18) 0.0285(18) -0.0039(14) 0.0010(16) -0.0187(17)
C43 0.063(3) 0.037(2) 0.034(2) -0.0112(17) -0.015(2) -0.002(2)
C44 0.055(3) 0.054(3) 0.031(2) -0.0029(18) -0.0039(18) -0.033(2)
C45 0.038(2) 0.047(2) 0.0296(19) -0.0017(17) -0.0006(16) -0.0183(19)

loop_
_atom_type_symbol
_atom_type_description
_atom_type_scat_dispersion_real
_atom_type_scat_dispersion_imag
_atom_type_scat_source
C C 0.0033 0.0016 'International Tables Vol C Tables 4.2.6.8 and 6.1.1.4'
H H 0.0000 0.0000 'International Tables Vol C Tables 4.2.6.8 and 6.1.1.4'
N N 0.0061 0.0033 'International Tables Vol C Tables 4.2.6.8 and 6.1.1.4'
O O 0.0106 0.0060 'International Tables Vol C Tables 4.2.6.8 and 6.1.1.4'
F F 0.0171 0.0103 'International Tables Vol C Tables 4.2.6.8 and 6.1.1.4'
Cr Cr 0.3209 0.6236 'International Tables Vol C Tables 4.2.6.8 and 6.1.1.4'
S S 0.1246 0.1234 'International Tables Vol C Tables 4.2.6.8 and 6.1.1.4'

loop_
_geom_angle_atom_site_label_1
_geom_angle_atom_site_label_2
_geom_angle_atom_site_label_3
_geom_angle
N3 Cr1 N5 91.43(10)
N3 Cr1 N6 170.01(10)
N5 Cr1 N6 95.88(11)
N3 Cr1 N4 79.77(10)
N5 Cr1 N4 94.37(10)
N6 Cr1 N4 92.85(10)
N3 Cr1 N8 92.86(11)
N5 Cr1 N8 172.55(10)
N6 Cr1 N8 80.63(11)
N4 Cr1 N8 92.38(10)
N3 Cr1 N7 101.32(10)
N5 Cr1 N7 80.52(10)
N6 Cr1 N7 86.64(10)
N4 Cr1 N7 174.78(11)
N8 Cr1 N7 92.66(10)
O8 S2 O7 114.23(18)
O8 S2 O9 115.74(18)
O7 S2 O9 112.97(17)
O8 S2 C45 105.40(18)
O7 S2 C45 103.28(17)
O9 S2 C45 103.38(18)
O4 S3 O5 115.56(17)
O4 S3 O6 115.46(16)
O5 S3 O6 114.22(16)
O4 S3 C44 103.10(18)
O5 S3 C44 103.2(2)
O6 S3 C44 102.74(17)
O3 S4 O1 116.0(2)
O3 S4 O2 115.1(2)
O1 S4 O2 113.19(18)
O3 S4 C43 102.78(18)
O1 S4 C43 104.0(2)
O2 S4 C43 103.6(2)
C36 N1 C37 116.6(3)
C35 N2 C38 115.6(3)
C25 N3 C29 118.2(3)
C25 N3 Cr1 127.7(2)
C29 N3 Cr1 113.9(2)
C31 N4 C30 118.5(3)
C31 N4 Cr1 127.6(2)
C30 N4 Cr1 114.0(2)
C13 N5 C21 118.5(3)
C13 N5 Cr1 128.4(2)
C21 N5 Cr1 113.1(2)
C10 N6 C8 118.6(3)
C10 N6 Cr1 128.4(2)
C8 N6 Cr1 112.9(2)
C24 N7 C20 118.1(3)
C24 N7 Cr1 128.7(2)
C20 N7 Cr1 112.5(2)
C2 N8 C9 117.9(3)
C2 N8 Cr1 129.5(2)
C9 N8 Cr1 112.6(2)
C3 C1 C2 120.4(4)
N8 C2 C1 121.9(4)
C1 C3 C4 119.8(3)
C9 C4 C3 116.9(4)
C9 C4 C5 119.0(4)
C3 C4 C5 124.1(3)
C6 C5 C4 121.1(4)
C5 C6 C7 121.6(4)
C8 C7 C12 116.8(3)
C8 C7 C6 118.0(4)
C12 C7 C6 125.2(4)
N6 C8 C7 122.8(3)
N6 C8 C9 116.7(3)
C7 C8 C9 120.4(3)
N8 C9 C4 123.0(4)
N8 C9 C8 117.1(3)
C4 C9 C8 119.9(3)
N6 C10 C11 121.9(3)
C12 C11 C10 119.5(4)
C11 C12 C7 120.3(3)
N5 C13 C14 121.7(3)
C15 C14 C13 120.2(3)
C14 C15 C16 119.4(3)
C21 C16 C15 117.1(3)
C21 C16 C17 119.0(3)
C15 C16 C17 123.9(3)
C18 C17 C16 120.8(3)
C17 C18 C19 120.7(3)
C20 C19 C18 119.5(3)
C20 C19 C22 116.3(3)
C18 C19 C22 124.2(3)
N7 C20 C19 123.3(3)
N7 C20 C21 116.8(3)
C19 C20 C21 120.0(3)
N5 C21 C16 123.1(3)
N5 C21 C20 116.9(3)
C16 C21 C20 120.0(3)
C23 C22 C19 120.2(3)
C22 C23 C24 119.3(3)
N7 C24 C23 122.7(3)
N3 C25 C26 121.7(3)
C27 C26 C25 120.2(3)
C26 C27 C28 119.4(3)
C29 C28 C27 117.5(3)
C29 C28 C36 119.0(3)
C27 C28 C36 123.5(3)
N3 C29 C28 123.0(3)
N3 C29 C30 116.0(3)
C28 C29 C30 121.0(3)
N4 C30 C34 122.8(3)
N4 C30 C29 116.0(3)
C34 C30 C29 121.2(3)
N4 C31 C32 121.8(3)
C33 C32 C31 119.8(3)
C32 C33 C34 119.2(3)
C30 C34 C33 117.8(3)
C30 C34 C35 119.2(3)
C33 C34 C35 122.9(3)
N2 C35 C36 122.9(3)
N2 C35 C34 117.5(3)
C36 C35 C34 119.5(3)
N1 C36 C35 121.4(3)
N1 C36 C28 118.6(3)
C35 C36 C28 120.0(3)
N1 C37 C38 122.0(3)
N1 C37 C39 118.6(3)
C38 C37 C39 119.4(3)
N2 C38 C37 121.4(3)
N2 C38 C42 118.3(3)
C37 C38 C42 120.3(3)
C40 C39 C37 118.0(3)
F1 C40 C39 120.1(3)
F1 C40 C41 117.4(3)
C39 C40 C41 122.4(3)
F2 C41 C42 120.1(4)
F2 C41 C40 118.1(3)
C42 C41 C40 121.8(3)
C41 C42 C38 118.1(4)
F5 C43 F3 107.9(4)
F5 C43 F4 108.9(4)
F3 C43 F4 105.0(4)
F5 C43 S4 112.2(3)
F3 C43 S4 111.0(3)
F4 C43 S4 111.5(3)
F7 C44 F6 107.7(4)
F7 C44 F8 107.5(3)
F6 C44 F8 107.2(3)
F7 C44 S3 111.6(3)
F6 C44 S3 111.9(3)
F8 C44 S3 110.8(3)
F10 C45 F11 110.7(4)
F10 C45 F9 107.7(3)
F11 C45 F9 105.8(3)
F10 C45 S2 111.4(3)
F11 C45 S2 110.1(3)
F9 C45 S2 110.9(3)

loop_
_geom_bond_atom_site_label_1
_geom_bond_atom_site_label_2
_geom_bond_distance
Cr1 N3 2.051(3)
Cr1 N5 2.051(3)
Cr1 N6 2.056(3)
Cr1 N4 2.059(3)
Cr1 N8 2.062(3)
Cr1 N7 2.064(3)
S2 O8 1.429(3)
S2 O7 1.439(3)
S2 O9 1.442(3)
S2 C45 1.823(4)
S3 O4 1.434(3)
S3 O5 1.436(3)
S3 O6 1.450(3)
S3 C44 1.816(4)
S4 O3 1.427(3)
S4 O1 1.432(3)
S4 O2 1.443(3)
S4 C43 1.822(4)
F1 C40 1.343(4)
F2 C41 1.343(4)
F3 C43 1.330(5)
F4 C43 1.342(5)
F5 C43 1.306(6)
F6 C44 1.332(6)
F7 C44 1.322(5)
F8 C44 1.344(4)
F9 C45 1.331(5)
F10 C45 1.308(5)
F11 C45 1.328(5)
N1 C36 1.322(4)
N1 C37 1.350(4)
N2 C35 1.327(4)
N2 C38 1.360(4)
N3 C25 1.343(4)
N3 C29 1.365(4)
N4 C31 1.340(4)
N4 C30 1.356(4)
N5 C13 1.331(4)
N5 C21 1.359(4)
N6 C10 1.337(4)
N6 C8 1.363(4)
N7 C24 1.334(4)
N7 C20 1.364(4)
N8 C2 1.343(4)
N8 C9 1.363(4)
C1 C3 1.350(6)
C1 C2 1.394(5)
C3 C4 1.410(6)
C4 C9 1.404(5)
C4 C5 1.422(6)
C5 C6 1.355(6)
C6 C7 1.435(6)
C7 C8 1.405(5)
C7 C12 1.410(6)
C8 C9 1.431(5)
C10 C11 1.405(5)
C11 C12 1.363(6)
C13 C14 1.400(5)
C14 C15 1.361(5)
C15 C16 1.410(5)
C16 C21 1.396(5)
C16 C17 1.432(5)
C17 C18 1.367(5)
C18 C19 1.418(5)
C19 C20 1.396(4)
C19 C22 1.427(5)
C20 C21 1.429(5)
C22 C23 1.360(5)
C23 C24 1.395(5)
C25 C26 1.398(5)
C26 C27 1.364(5)
C27 C28 1.409(5)
C28 C29 1.393(4)
C28 C36 1.462(4)
C29 C30 1.444(4)
C30 C34 1.396(4)
C31 C32 1.393(4)
C32 C33 1.378(4)
C33 C34 1.397(5)
C34 C35 1.458(4)
C35 C36 1.435(5)
C37 C38 1.419(5)
C37 C39 1.429(4)
C38 C42 1.430(5)
C39 C40 1.361(5)
C40 C41 1.399(6)
C41 C42 1.354(5)
